data_4113369
loop_
_publ_author_name
'Daniel E. Kadlecek'
'Alexandra M. Shedlow'
'Sang Ook Kang'
'Patrick J. Carroll'
'Larry G. Sneddon'

_publ_section_title
;
 Syntheses and Structural Characterizations of endo-\h1-, exo-\h1-, \h4-,
 \h5-, and \h6-Metallaphosphamonocarbaborane Complexes Derived from a
 Versatile New Polyborane Ligand: exo-6-R-arachno-6,7-PCB8H12
;
_journal_name_full 'Journal of the American Chemical Society'
_journal_page_first 212
_journal_page_last 220
_journal_paper_doi 10.1021/ja020945b
_journal_volume 125
_journal_year 2003
_chemical_formula_sum 'C7 H17 B8 Fe P'
_chemical_formula_weight 274.51
_space_group_IT_number 15
_symmetry_cell_setting monoclinic
_symmetry_Int_Tables_number 15
_symmetry_space_group_name_Hall '-C 2yc'
_symmetry_space_group_name_H-M 'C 1 2/c 1'
_atom_sites_solution_hydrogens geom
_atom_sites_solution_primary direct
_audit_creation_method SHELXL
_cell_angle_alpha 90.00
_cell_angle_beta 120.364(1)
_cell_angle_gamma 90.00
_cell_formula_units_Z 8
_cell_length_a 26.0242(6)
_cell_length_b 8.1266(1)
_cell_length_c 14.3484(2)
_cell_measurement_temperature 293(2)
_cell_volume 2618.28(8)
_computing_structure_refinement 'SHELXL-93 (Sheldrick, 1993)'
_computing_structure_solution 'SIR92 (Altomare, 1993)'
_diffrn_ambient_temperature 293(2)
_diffrn_measurement_device 'image plate area detector'
_diffrn_measurement_device_type 'Rigaku R-AXIS IIc'
_diffrn_measurement_method 'phi oscillations'
_diffrn_radiation_monochromator graphite
_diffrn_radiation_source 'rotating anode'
_diffrn_radiation_type MoK\a
_diffrn_radiation_wavelength 0.71070
_diffrn_reflns_av_R_equivalents 0.0461
_diffrn_reflns_av_sigmaI/netI 0.0322
_diffrn_reflns_limit_h_max 30
_diffrn_reflns_limit_h_min -30
_diffrn_reflns_limit_k_max 8
_diffrn_reflns_limit_k_min -9
_diffrn_reflns_limit_l_max 17
_diffrn_reflns_limit_l_min -17
_diffrn_reflns_number 9841
_diffrn_reflns_theta_max 24.93
_diffrn_reflns_theta_min 1.81
_exptl_absorpt_coefficient_mu 1.236
_exptl_absorpt_correction_type none
_exptl_crystal_density_diffrn 1.393
_exptl_crystal_F_000 1120
_exptl_crystal_size_max 0.40
_exptl_crystal_size_mid 0.08
_exptl_crystal_size_min 0.03
_refine_diff_density_max 0.236
_refine_diff_density_min -0.289
_refine_diff_density_rms 0.057
_refine_ls_extinction_method none
_refine_ls_goodness_of_fit_all 1.170
_refine_ls_goodness_of_fit_obs 1.193
_refine_ls_matrix_type full
_refine_ls_number_parameters 190
_refine_ls_number_reflns 2279
_refine_ls_number_restraints 0
_refine_ls_restrained_S_all 1.170
_refine_ls_restrained_S_obs 1.193
_refine_ls_R_factor_all 0.0566
_refine_ls_R_factor_obs 0.0495
_refine_ls_shift/esd_max 0.000
_refine_ls_shift/esd_mean 0.000
_refine_ls_structure_factor_coef Fsqd
_refine_ls_weighting_details 'w=1/[\s^2^(Fo^2^)+(0.0151P)^2^+7.4625P] where P=(Fo^2^+2Fc^2^)/3'
_refine_ls_weighting_scheme calc
_refine_ls_wR_factor_all 0.0859
_refine_ls_wR_factor_obs 0.0834
_reflns_number_observed 2084
_reflns_number_total 2279
_reflns_observed_criterion >2sigma(I)
_cod_data_source_file ja020945b_4.cif
_cod_data_source_block cmpd4b(Upenn3066)
_cod_depositor_comments
;
The following automatic conversions were performed:

'_refine_ls_weighting_scheme' value 'calc
w=1/[\s^2^(Fo^2^)+(0.0151P)^2^+7.4625P] where P=(Fo^2^+2Fc^2^)/3' was
changed to 'calc'. New tag '_refine_ls_weighting_details' was
created. The value of the new tag was set to
'w=1/[\s^2^(Fo^2^)+(0.0151P)^2^+7.4625P] where P=(Fo^2^+2Fc^2^)/3'.

Automatic conversion script
Id: cif_fix_values 3143 2015-03-26 13:38:13Z robertas 
;
_cod_original_sg_symbol_H-M 'C 2/c '
_cod_database_code 4113369

loop_
_symmetry_equiv_pos_as_xyz
'x, y, z'
'-x, y, -z+1/2'
'x+1/2, y+1/2, z'
'-x+1/2, y+1/2, -z+1/2'
'-x, -y, -z'
'x, -y, z-1/2'
'-x+1/2, -y+1/2, -z'
'x+1/2, -y+1/2, z-1/2'

loop_
_atom_site_aniso_label
_atom_site_aniso_U_11
_atom_site_aniso_U_22
_atom_site_aniso_U_33
_atom_site_aniso_U_23
_atom_site_aniso_U_13
_atom_site_aniso_U_12
Fe1 0.0375(3) 0.0370(3) 0.0351(3) -0.0004(2) 0.0217(2) 0.0001(2)
P2 0.0545(6) 0.0318(5) 0.0467(5) 0.0003(4) 0.0328(5) 0.0043(4)
C3 0.048(2) 0.040(2) 0.055(2) 0.002(2) 0.031(2) 0.012(2)
B4 0.043(2) 0.038(2) 0.040(2) -0.002(2) 0.021(2) 0.000(2)
B5 0.039(2) 0.045(2) 0.053(3) -0.010(2) 0.024(2) -0.006(2)
B6 0.034(2) 0.046(2) 0.051(3) 0.005(2) 0.016(2) 0.007(2)
B7 0.046(2) 0.028(2) 0.045(2) -0.004(2) 0.023(2) 0.001(2)
B8 0.040(2) 0.043(2) 0.039(2) -0.004(2) 0.024(2) -0.004(2)
B9 0.054(3) 0.038(2) 0.053(3) 0.007(2) 0.022(2) 0.006(2)
B10 0.047(2) 0.035(2) 0.042(2) 0.003(2) 0.023(2) -0.007(2)
B11 0.046(2) 0.048(3) 0.038(2) 0.005(2) 0.016(2) 0.000(2)
C12 0.084(4) 0.128(5) 0.061(3) -0.002(3) 0.039(3) -0.062(4)
C13 0.070(3) 0.103(4) 0.079(3) 0.026(3) 0.058(3) 0.021(3)
C14 0.093(4) 0.074(3) 0.046(2) -0.001(2) 0.045(3) 0.000(3)
C15 0.067(3) 0.081(3) 0.055(3) 0.026(3) 0.035(2) 0.016(3)
C16 0.147(5) 0.048(3) 0.091(4) 0.009(3) 0.094(4) 0.000(3)
C17 0.068(3) 0.040(2) 0.063(3) -0.002(2) 0.034(2) 0.012(2)

loop_
_atom_site_label
_atom_site_type_symbol
_atom_site_fract_x
_atom_site_fract_y
_atom_site_fract_z
_atom_site_U_iso_or_equiv
_atom_site_thermal_displace_type
_atom_site_occupancy
_atom_site_calc_flag
Fe1 Fe 0.11444(2) 0.20647(6) 0.12737(4) 0.0350(2) Uani 1 d
P2 P 0.15995(4) 0.09517(11) 0.05472(8) 0.0411(2) Uani 1 d
C3 C 0.0797(2) 0.4207(4) 0.0658(3) 0.0455(9) Uani 1 d
B4 B 0.1954(2) 0.3035(5) 0.1082(3) 0.0402(9) Uani 1 d
B5 B 0.0923(2) 0.1651(5) -0.0718(4) 0.0450(10) Uani 1 d
B6 B 0.0514(2) 0.3275(5) -0.0441(4) 0.0460(10) Uani 1 d
B7 B 0.1485(2) 0.4630(5) 0.1178(3) 0.0397(9) Uani 1 d
B8 B 0.1647(2) 0.2631(5) -0.0402(3) 0.0391(9) Uani 1 d
B9 B 0.0931(2) 0.5189(6) -0.0195(4) 0.0505(11) Uani 1 d
B10 B 0.1639(2) 0.4585(5) 0.0084(3) 0.0411(9) Uani 1 d
B11 B 0.0971(2) 0.3696(6) -0.1041(3) 0.0461(10) Uani 1 d
C12 C 0.0600(3) 0.0557(8) 0.1573(4) 0.090(2) Uani 1 d
C13 C 0.0679(2) 0.2066(7) 0.2085(4) 0.0745(14) Uani 1 d
C14 C 0.1276(2) 0.2299(6) 0.2795(3) 0.0664(12) Uani 1 d
C15 C 0.1580(2) 0.0946(6) 0.2752(4) 0.0659(12) Uani 1 d
C16 C 0.1175(3) -0.0144(6) 0.2011(5) 0.080(2) Uani 1 d
C17 C 0.2031(2) -0.0882(5) 0.0766(3) 0.0567(11) Uani 1 d
H3 H 0.0577(16) 0.4687(46) 0.0903(29) 0.053(11) Uiso 1 d
H4 H 0.2423(15) 0.3006(42) 0.1692(27) 0.048(10) Uiso 1 d
H5 H 0.0676(15) 0.0753(44) -0.1318(28) 0.051(10) Uiso 1 d
H6 H 0.0037(15) 0.3155(42) -0.0969(27) 0.048(10) Uiso 1 d
H7 H 0.1714(15) 0.5536(42) 0.1856(27) 0.049(10) Uiso 1 d
H8 H 0.1902(15) 0.2263(42) -0.0742(27) 0.049(10) Uiso 1 d
H9 H 0.0758(16) 0.6425(46) -0.0477(29) 0.058(11) Uiso 1 d
H10 H 0.1920(13) 0.5487(38) 0.0009(24) 0.035(9) Uiso 1 d
H11 H 0.0768(15) 0.3986(44) -0.1897(29) 0.054(10) Uiso 1 d
H12 H 0.0242 0.0095 0.1049 0.076 Uiso 1 d
H13 H 0.0377 0.2800 0.1963 0.076 Uiso 1 d
H14 H 0.1446 0.3220 0.3232 0.076 Uiso 1 d
H15 H 0.1991 0.0794 0.3157 0.076 Uiso 1 d
H16 H 0.1265 -0.1162 0.1830 0.076 Uiso 1 d
H17A H 0.2347 -0.0923 0.1505 0.076 Uiso 1 d
H17B H 0.2196 -0.0872 0.0300 0.076 Uiso 1 d
H17C H 0.1779 -0.1828 0.0608 0.076 Uiso 1 d

loop_
_atom_type_symbol
_atom_type_description
_atom_type_scat_dispersion_real
_atom_type_scat_dispersion_imag
_atom_type_scat_source
C C 0.0033 0.0016 'International Tables Vol C Tables 4.2.6.8 and 6.1.1.4'
H H 0.0000 0.0000 'International Tables Vol C Tables 4.2.6.8 and 6.1.1.4'
B B 0.0013 0.0007 'International Tables Vol C Tables 4.2.6.8 and 6.1.1.4'
P P 0.1023 0.0942 'International Tables Vol C Tables 4.2.6.8 and 6.1.1.4'
Fe Fe 0.3463 0.8444 'International Tables Vol C Tables 4.2.6.8 and 6.1.1.4'

loop_
_geom_angle_atom_site_label_1
_geom_angle_atom_site_label_2
_geom_angle_atom_site_label_3
_geom_angle
C3 Fe1 C14 100.9(2)
C3 Fe1 C15 138.8(2)
C14 Fe1 C15 39.3(2)
C3 Fe1 C13 89.1(2)
C14 Fe1 C13 39.1(2)
C15 Fe1 C13 65.8(2)
C3 Fe1 C16 153.5(2)
C14 Fe1 C16 65.8(2)
C15 Fe1 C16 39.1(2)
C13 Fe1 C16 65.9(2)
C3 Fe1 C12 114.3(2)
C14 Fe1 C12 66.2(2)
C15 Fe1 C12 66.5(2)
C13 Fe1 C12 39.3(2)
C16 Fe1 C12 40.0(2)
C3 Fe1 P2 113.63(12)
C14 Fe1 P2 136.69(15)
C15 Fe1 P2 99.50(13)
C13 Fe1 P2 154.9(2)
C16 Fe1 P2 89.71(13)
C12 Fe1 P2 117.1(2)
C3 Fe1 B7 43.05(15)
C14 Fe1 B7 96.8(2)
C15 Fe1 B7 115.9(2)
C13 Fe1 B7 112.8(2)
C16 Fe1 B7 154.7(2)
C12 Fe1 B7 150.8(2)
P2 Fe1 B7 91.67(10)
C3 Fe1 B6 40.8(2)
C14 Fe1 B6 136.4(2)
C15 Fe1 B6 171.9(2)
C13 Fe1 B6 106.8(2)
C16 Fe1 B6 135.9(2)
C12 Fe1 B6 105.8(2)
P2 Fe1 B6 86.18(11)
B7 Fe1 B6 69.4(2)
C3 Fe1 B4 83.54(15)
C14 Fe1 B4 114.3(2)
C15 Fe1 B4 102.0(2)
C13 Fe1 B4 150.2(2)
C16 Fe1 B4 122.5(2)
C12 Fe1 B4 162.1(2)
P2 Fe1 B4 49.09(10)
B7 Fe1 B4 45.95(14)
B6 Fe1 B4 86.11(14)
C3 Fe1 B5 79.95(15)
C14 Fe1 B5 176.7(2)
C15 Fe1 B5 140.5(2)
C13 Fe1 B5 138.0(2)
C16 Fe1 B5 112.1(2)
C12 Fe1 B5 110.6(2)
P2 Fe1 B5 44.58(10)
B7 Fe1 B5 86.01(14)
B6 Fe1 B5 43.21(14)
B4 Fe1 B5 68.89(13)
C17 P2 B5 128.4(2)
C17 P2 B4 122.5(2)
B5 P2 B4 98.5(2)
C17 P2 B8 116.2(2)
B5 P2 B8 58.4(2)
B4 P2 B8 58.3(2)
C17 P2 Fe1 135.93(14)
B5 P2 Fe1 82.10(14)
B4 P2 Fe1 72.54(12)
B8 P2 Fe1 106.73(13)
B6 C3 B7 115.1(3)
B6 C3 B9 69.6(3)
B7 C3 B9 68.3(3)
B6 C3 Fe1 84.2(2)
B7 C3 Fe1 80.0(2)
B9 C3 Fe1 123.1(3)
B6 C3 H3 122.6(24)
B7 C3 H3 120.7(24)
B9 C3 H3 119.9(24)
Fe1 C3 H3 116.8(24)
B10 B4 B7 60.2(2)
B10 B4 B8 56.7(2)
B7 B4 B8 106.9(3)
B10 B4 P2 112.2(3)
B7 B4 P2 117.2(3)
B8 B4 P2 63.0(2)
B10 B4 Fe1 104.7(2)
B7 B4 Fe1 64.3(2)
B8 B4 Fe1 100.3(2)
P2 B4 Fe1 58.37(11)
B10 B4 H4 122.7(18)
B7 B4 H4 118.4(18)
B8 B4 H4 124.5(18)
P2 B4 H4 115.2(19)
Fe1 B4 H4 126.7(18)
B11 B5 B6 60.5(2)
B11 B5 P2 112.8(3)
B6 B5 P2 111.6(3)
B11 B5 B8 57.5(2)
B6 B5 B8 105.1(3)
P2 B5 B8 63.7(2)
B11 B5 Fe1 99.2(2)
B6 B5 Fe1 60.8(2)
P2 B5 Fe1 53.32(12)
B8 B5 Fe1 92.4(2)
B11 B5 H5 122.3(19)
B6 B5 H5 118.9(19)
P2 B5 H5 117.7(19)
B8 B5 H5 127.5(19)
Fe1 B5 H5 132.7(19)
C3 B6 B11 107.4(3)
C3 B6 B9 57.3(2)
B11 B6 B9 57.6(2)
C3 B6 B5 122.1(3)
B11 B6 B5 56.6(2)
B9 B6 B5 107.2(3)
C3 B6 Fe1 55.0(2)
B11 B6 Fe1 107.0(2)
B9 B6 Fe1 96.9(2)
B5 B6 Fe1 75.9(2)
C3 B6 H6 122.8(18)
B11 B6 H6 118.5(18)
B9 B6 H6 124.8(19)
B5 B6 H6 111.3(18)
Fe1 B6 H6 129.6(18)
C3 B7 B10 106.2(3)
C3 B7 B9 57.1(2)
B10 B7 B9 57.7(2)
C3 B7 B4 116.5(3)
B10 B7 B4 58.1(2)
B9 B7 B4 106.8(3)
C3 B7 Fe1 57.0(2)
B10 B7 Fe1 107.2(2)
B9 B7 Fe1 100.0(2)
B4 B7 Fe1 69.7(2)
C3 B7 H7 121.8(17)
B10 B7 H7 120.9(17)
B9 B7 H7 124.0(17)
B4 B7 H7 116.7(17)
Fe1 B7 H7 126.6(17)
B10 B8 B11 63.0(2)
B10 B8 B5 105.6(3)
B11 B8 B5 57.4(2)
B10 B8 B4 58.1(2)
B11 B8 B4 104.1(3)
B5 B8 B4 98.4(3)
B10 B8 P2 109.6(2)
B11 B8 P2 107.8(2)
B5 B8 P2 57.9(2)
B4 B8 P2 58.7(2)
B10 B8 H8 126.0(19)
B11 B8 H8 127.2(19)
B5 B8 H8 124.2(19)
B4 B8 H8 124.8(19)
P2 B8 H8 113.6(19)
C3 B9 B10 106.9(3)
C3 B9 B11 106.8(3)
B10 B9 B11 62.6(3)
C3 B9 B7 54.6(2)
B10 B9 B7 60.9(2)
B11 B9 B7 106.5(3)
C3 B9 B6 53.1(2)
B10 B9 B6 105.1(3)
B11 B9 B6 61.0(3)
B7 B9 B6 93.7(3)
C3 B9 H9 121.4(19)
B10 B9 H9 122.2(19)
B11 B9 H9 122.5(19)
B7 B9 H9 125.8(19)
B6 B9 H9 128.2(19)
B8 B10 B9 112.9(3)
B8 B10 B4 65.1(2)
B9 B10 B4 112.9(3)
B8 B10 B7 114.9(3)
B9 B10 B7 61.4(2)
B4 B10 B7 61.7(2)
B8 B10 B11 58.8(2)
B9 B10 B11 58.9(2)
B4 B10 B11 106.2(3)
B7 B10 B11 104.3(3)
B8 B10 H10 115.7(16)
B9 B10 H10 118.4(16)
B4 B10 H10 120.4(16)
B7 B10 H10 122.2(16)
B11 B10 H10 124.9(16)
B5 B11 B8 65.1(2)
B5 B11 B9 115.9(3)
B8 B11 B9 112.1(3)
B5 B11 B6 62.9(2)
B8 B11 B6 112.7(3)
B9 B11 B6 61.4(3)
B5 B11 B10 107.9(3)
B8 B11 B10 58.3(2)
B9 B11 B10 58.4(2)
B6 B11 B10 102.4(3)
B5 B11 H11 116.4(19)
B8 B11 H11 119.0(18)
B9 B11 H11 117.7(19)
B6 B11 H11 120.9(18)
B10 B11 H11 128.0(19)
C13 C12 C16 106.2(4)
C13 C12 Fe1 69.7(2)
C16 C12 Fe1 69.6(2)
C14 C13 C12 108.9(5)
C14 C13 Fe1 69.7(2)
C12 C13 Fe1 71.0(3)
C13 C14 C15 108.5(4)
C13 C14 Fe1 71.2(2)
C15 C14 Fe1 70.5(2)
C14 C15 C16 108.4(4)
C14 C15 Fe1 70.2(2)
C16 C15 Fe1 71.2(3)
C15 C16 C12 108.0(4)
C15 C16 Fe1 69.7(3)
C12 C16 Fe1 70.4(3)

loop_
_geom_bond_atom_site_label_1
_geom_bond_atom_site_label_2
_geom_bond_distance
Fe1 C3 1.955(4)
Fe1 C14 2.041(4)
Fe1 C15 2.045(4)
Fe1 C13 2.060(4)
Fe1 C16 2.065(4)
Fe1 C12 2.076(4)
Fe1 P2 2.1342(10)
Fe1 B7 2.297(4)
Fe1 B6 2.373(4)
Fe1 B4 2.391(4)
Fe1 B5 2.636(5)
P2 C17 1.795(4)
P2 B5 1.868(5)
P2 B4 1.894(4)
P2 B8 1.976(4)
C3 B6 1.558(6)
C3 B7 1.592(5)
C3 B9 1.640(6)
C3 H3 0.90(4)
B4 B10 1.766(6)
B4 B7 1.832(5)
B4 B8 1.887(6)
B4 H4 1.09(3)
B5 B11 1.746(6)
B5 B6 1.860(6)
B5 B8 1.879(6)
B5 H5 1.06(4)
B6 B11 1.820(6)
B6 B9 1.827(6)
B6 H6 1.08(3)
B7 B10 1.806(6)
B7 B9 1.816(6)
B7 H7 1.12(3)
B8 B10 1.739(6)
B8 B11 1.748(6)
B8 H8 1.05(3)
B9 B10 1.747(6)
B9 B11 1.756(6)
B9 H9 1.09(4)
B10 B11 1.821(6)
B10 H10 1.08(3)
B11 H11 1.09(4)
C12 C13 1.390(7)
C12 C16 1.416(7)
C13 C14 1.373(6)
C14 C15 1.374(6)
C15 C16 1.376(7)
